data_7211977
loop_
_publ_author_name
'Pachfule, Pradip'
'Dey, Chandan'
'Panda, Tamas'
'Banerjee, Rahul'

_publ_section_title
;
 Synthesis and structural comparisons of five new fluorinated metal
 organic frameworks (F-MOFs)
;
_journal_issue 5
_journal_name_full CrystEngComm
_journal_page_first 1600
_journal_paper_doi 10.1039/b917483d
_journal_volume 12
_journal_year 2010
_chemical_formula_moiety '2(C29 H16 Cu F6 N2 O4), C2 N O2, 2(C)'
_chemical_formula_sum 'C62 H32 Cu2 F12 N5 O10'
_chemical_formula_weight 1362.03
_chemical_name_common 'F-MOF 5'
_chemical_name_systematic
;
?
;
_space_group_IT_number 60
_symmetry_cell_setting orthorhombic
_symmetry_space_group_name_Hall '-P 2n 2ab'
_symmetry_space_group_name_H-M 'P b c n'
_atom_sites_solution_hydrogens geom
_atom_sites_solution_primary direct
_atom_sites_solution_secondary difmap
_audit_creation_method SHELXL-97
_cell_angle_alpha 90.00
_cell_angle_beta 90.00
_cell_angle_gamma 90.00
_cell_formula_units_Z 4
_cell_length_a 16.389(7)
_cell_length_b 13.157(6)
_cell_length_c 26.553(12)
_cell_measurement_reflns_used 3235
_cell_measurement_temperature 273(2)
_cell_measurement_theta_max 18.78
_cell_measurement_theta_min 2.49
_cell_volume 5726(4)
_computing_cell_refinement 'Bruker SMART'
_computing_data_collection 'Bruker SMART'
_computing_data_reduction 'Bruker SAINT'
_computing_molecular_graphics 'Bruker SHELXTL'
_computing_publication_material 'Bruker SHELXTL'
_computing_structure_refinement 'SHELXL-97 (Sheldrick, 1997)'
_computing_structure_solution 'SHELXS-97 (Sheldrick, 1990)'
_diffrn_ambient_temperature 273(2)
_diffrn_measured_fraction_theta_full 1.000
_diffrn_measured_fraction_theta_max 1.000
_diffrn_measurement_device_type 'CCD area detector'
_diffrn_measurement_method 'phi and omega scans'
_diffrn_radiation_monochromator graphite
_diffrn_radiation_source 'fine-focus sealed tube'
_diffrn_radiation_type MoK\a
_diffrn_radiation_wavelength 0.71073
_diffrn_reflns_av_R_equivalents 0.1260
_diffrn_reflns_av_sigmaI/netI 0.0884
_diffrn_reflns_limit_h_max 20
_diffrn_reflns_limit_h_min -20
_diffrn_reflns_limit_k_max 16
_diffrn_reflns_limit_k_min -16
_diffrn_reflns_limit_l_max 33
_diffrn_reflns_limit_l_min -33
_diffrn_reflns_number 60708
_diffrn_reflns_theta_full 27.00
_diffrn_reflns_theta_max 27.00
_diffrn_reflns_theta_min 1.53
_exptl_absorpt_coefficient_mu 0.848
_exptl_absorpt_correction_T_max 0.8624
_exptl_absorpt_correction_T_min 0.8355
_exptl_absorpt_correction_type multi-scan
_exptl_absorpt_process_details 'Blessing, Acta Cryst. (1995) A51 33-58'
_exptl_crystal_colour Blue
_exptl_crystal_density_diffrn 1.580
_exptl_crystal_density_method 'not measured'
_exptl_crystal_description Cubic
_exptl_crystal_F_000 2740
_exptl_crystal_size_max 0.22
_exptl_crystal_size_mid 0.20
_exptl_crystal_size_min 0.18
_refine_diff_density_max 0.749
_refine_diff_density_min -0.352
_refine_diff_density_rms 0.089
_refine_ls_extinction_method none
_refine_ls_goodness_of_fit_ref 0.908
_refine_ls_hydrogen_treatment constr
_refine_ls_matrix_type full
_refine_ls_number_parameters 393
_refine_ls_number_reflns 6252
_refine_ls_number_restraints 0
_refine_ls_restrained_S_all 0.908
_refine_ls_R_factor_all 0.1255
_refine_ls_R_factor_gt 0.0562
_refine_ls_shift/su_max 0.002
_refine_ls_shift/su_mean 0.000
_refine_ls_structure_factor_coef Fsqd
_refine_ls_weighting_details 'calc w=1/[\s^2^(Fo^2^)+(0.0911P)^2^+0.0000P] where P=(Fo^2^+2Fc^2^)/3'
_refine_ls_weighting_scheme calc
_refine_ls_wR_factor_gt 0.1512
_refine_ls_wR_factor_ref 0.1862
_reflns_number_gt 3032
_reflns_number_total 6252
_reflns_threshold_expression >2sigma(I)
_cod_data_source_file b917483d.txt
_cod_data_source_block F-MOF5
_cod_depositor_comments
;
The following automatic conversions were performed:

'_symmetry_cell_setting' value 'Orthorhombic' changed to
'orthorhombic' according to
/home/saulius/struct/CIF-dictionaries/cif_core.dic dictionary named
'cif_core.dic' version 2.4.2 from 2011-04-26.

Automatic conversion script
Id: cif_fix_values 1891 2012-01-12 08:04:46Z andrius 
;
_cod_original_sg_symbol_H-M 'Pbcn '
_cod_original_formula_sum 'C62 H32 Cu2 F12 N5 O10 '
_cod_database_code 7211977

loop_
_symmetry_equiv_pos_as_xyz
'x, y, z'
'-x+1/2, -y+1/2, z+1/2'
'-x, y, -z+1/2'
'x+1/2, -y+1/2, -z'
'-x, -y, -z'
'x-1/2, y-1/2, -z-1/2'
'x, -y, z-1/2'
'-x-1/2, y-1/2, z'

loop_
_atom_site_label
_atom_site_type_symbol
_atom_site_fract_x
_atom_site_fract_y
_atom_site_fract_z
_atom_site_U_iso_or_equiv
_atom_site_adp_type
_atom_site_occupancy
_atom_site_symmetry_multiplicity
_atom_site_calc_flag
_atom_site_refinement_flags
C1 C 0.1688(3) 0.8553(4) 0.0443(2) 0.0636(14) Uani 1 1 d .
H1 H 0.1976 0.8345 0.0726 0.076 Uiso 1 1 calc R
C2 C 0.1358(4) 0.7814(4) 0.0122(2) 0.0719(16) Uani 1 1 d .
H2 H 0.1428 0.7127 0.0192 0.086 Uiso 1 1 calc R
C3 C 0.0932(3) 0.8113(4) -0.0294(2) 0.0712(16) Uani 1 1 d .
H3 H 0.0708 0.7627 -0.0507 0.085 Uiso 1 1 calc R
C4 C 0.0831(3) 0.9137(4) -0.04015(19) 0.0558(13) Uani 1 1 d .
C5 C 0.1177(3) 0.9829(4) -0.00633(16) 0.0449(11) Uani 1 1 d .
C6 C 0.0385(3) 0.9535(5) -0.0826(2) 0.0688(16) Uani 1 1 d .
H6 H 0.0146 0.9088 -0.1054 0.083 Uiso 1 1 calc R
C7 C 0.0310(3) 1.0541(5) -0.0897(2) 0.0691(16) Uani 1 1 d .
H7 H 0.0018 1.0776 -0.1174 0.083 Uiso 1 1 calc R
C8 C 0.0663(3) 1.1255(4) -0.05644(18) 0.0549(13) Uani 1 1 d .
C9 C 0.1089(3) 1.0894(3) -0.01430(16) 0.0421(11) Uani 1 1 d .
C10 C 0.0631(3) 1.2328(5) -0.0616(2) 0.0717(17) Uani 1 1 d .
H10 H 0.0363 1.2615 -0.0890 0.086 Uiso 1 1 calc R
C11 C 0.0989(4) 1.2940(4) -0.0268(2) 0.0726(16) Uani 1 1 d .
H11 H 0.0975 1.3642 -0.0307 0.087 Uiso 1 1 calc R
C12 C 0.1374(3) 1.2513(4) 0.0145(2) 0.0602(14) Uani 1 1 d .
H12 H 0.1598 1.2940 0.0387 0.072 Uiso 1 1 calc R
C13 C 0.3551(3) 1.0050(3) 0.07794(19) 0.0477(12) Uani 1 1 d .
C14 C 0.4363(3) 0.9770(3) 0.10149(17) 0.0432(11) Uani 1 1 d .
C15 C 0.4471(3) 0.9754(4) 0.15359(18) 0.0541(13) Uani 1 1 d .
H15 H 0.4028 0.9858 0.1749 0.065 Uiso 1 1 calc R
C16 C 0.5230(3) 0.9587(4) 0.17334(17) 0.0545(13) Uani 1 1 d .
H16 H 0.5293 0.9591 0.2081 0.065 Uiso 1 1 calc R
C17 C 0.5909(3) 0.9412(3) 0.14321(16) 0.0410(11) Uani 1 1 d .
C18 C 0.5789(3) 0.9414(3) 0.09129(16) 0.0455(11) Uani 1 1 d .
H18 H 0.6227 0.9300 0.0698 0.055 Uiso 1 1 calc R
C19 C 0.5025(3) 0.9583(3) 0.07168(17) 0.0462(11) Uani 1 1 d .
H19 H 0.4957 0.9570 0.0369 0.055 Uiso 1 1 calc R
C20 C 0.6755(3) 0.9303(3) 0.16799(16) 0.0425(11) Uani 1 1 d .
C21 C 0.6728(3) 0.8687(3) 0.21721(16) 0.0420(11) Uani 1 1 d .
C22 C 0.7203(3) 0.8908(4) 0.25885(18) 0.0547(13) Uani 1 1 d .
H22 H 0.7532 0.9485 0.2585 0.066 Uiso 1 1 calc R
C23 C 0.7200(3) 0.8294(4) 0.30091(18) 0.0600(14) Uani 1 1 d .
H23 H 0.7527 0.8464 0.3283 0.072 Uiso 1 1 calc R
C24 C 0.6721(3) 0.7434(4) 0.30313(16) 0.0482(12) Uani 1 1 d .
C25 C 0.6241(3) 0.7211(4) 0.26204(18) 0.0592(14) Uani 1 1 d .
H25 H 0.5908 0.6638 0.2628 0.071 Uiso 1 1 calc R
C26 C 0.6245(3) 0.7820(4) 0.21994(18) 0.0556(13) Uani 1 1 d .
H26 H 0.5917 0.7648 0.1927 0.067 Uiso 1 1 calc R
C27 C 0.7065(4) 1.0399(5) 0.1766(2) 0.0701(16) Uani 1 1 d .
C28 C 0.7354(3) 0.8736(5) 0.1333(2) 0.0687(16) Uani 1 1 d .
C29 C 0.1716(3) 1.1729(4) 0.15184(19) 0.0573(13) Uani 1 1 d .
Cu1 Cu 0.20434(3) 1.07325(4) 0.07364(2) 0.0476(2) Uani 1 1 d .
F1 F 0.6678(2) 1.0847(2) 0.21382(15) 0.0914(11) Uani 1 1 d .
F2 F 0.7865(2) 1.0429(3) 0.18639(13) 0.0970(12) Uani 1 1 d .
F3 F 0.6954(2) 1.0969(3) 0.13540(14) 0.1061(14) Uani 1 1 d .
F4 F 0.75757(19) 0.9290(3) 0.09300(12) 0.1000(13) Uani 1 1 d .
F5 F 0.80413(17) 0.8481(3) 0.15725(12) 0.0914(11) Uani 1 1 d .
F6 F 0.7038(2) 0.7867(3) 0.11621(11) 0.0825(10) Uani 1 1 d .
N1 N 0.1601(2) 0.9543(3) 0.03539(14) 0.0464(9) Uani 1 1 d .
N2 N 0.1433(2) 1.1511(3) 0.02051(14) 0.0469(9) Uani 1 1 d .
O1 O 0.29320(19) 1.0012(3) 0.10718(12) 0.0587(9) Uani 1 1 d .
O2 O 0.3521(2) 1.0302(3) 0.03339(13) 0.0654(10) Uani 1 1 d .
O3 O 0.2208(2) 1.1945(2) 0.11588(12) 0.0583(9) Uani 1 1 d .
O4 O 0.1271(2) 1.0976(3) 0.15084(14) 0.0758(11) Uani 1 1 d .
N3 N 0.5000 0.301(2) 0.2500 0.290(10) Uiso 1 2 d S
O5 O 0.5675(7) 0.2587(9) 0.3252(4) 0.279(5) Uiso 1 1 d .
C33 C 0.5285(13) 0.2425(16) 0.2850(9) 0.329(11) Uiso 1 1 d .
C31 C 0.5360(9) 0.4386(11) 0.2457(7) 0.256(7) Uiso 1 1 d .

loop_
_atom_site_aniso_label
_atom_site_aniso_U_11
_atom_site_aniso_U_22
_atom_site_aniso_U_33
_atom_site_aniso_U_23
_atom_site_aniso_U_13
_atom_site_aniso_U_12
C1 0.061(3) 0.057(3) 0.073(4) 0.006(3) 0.008(3) 0.012(3)
C2 0.079(4) 0.042(3) 0.095(5) -0.002(3) 0.014(4) -0.002(3)
C3 0.067(4) 0.063(4) 0.084(4) -0.025(3) 0.008(3) -0.005(3)
C4 0.043(3) 0.066(4) 0.058(3) -0.017(3) 0.006(2) -0.007(3)
C5 0.032(2) 0.060(3) 0.043(3) -0.006(2) 0.004(2) 0.002(2)
C6 0.050(3) 0.103(5) 0.053(3) -0.021(3) -0.002(3) -0.009(3)
C7 0.053(3) 0.108(5) 0.047(3) -0.005(3) -0.005(3) 0.009(3)
C8 0.044(3) 0.078(4) 0.043(3) 0.004(3) 0.009(2) 0.006(3)
C9 0.035(2) 0.049(3) 0.042(3) 0.002(2) 0.004(2) 0.008(2)
C10 0.067(4) 0.090(5) 0.059(4) 0.026(3) 0.000(3) 0.027(3)
C11 0.081(4) 0.055(4) 0.082(4) 0.008(3) 0.002(4) 0.015(3)
C12 0.067(4) 0.046(3) 0.068(4) 0.001(3) 0.000(3) 0.005(3)
C13 0.047(3) 0.041(3) 0.055(3) 0.003(2) -0.008(3) 0.004(2)
C14 0.044(3) 0.038(3) 0.048(3) 0.007(2) -0.003(2) -0.003(2)
C15 0.039(3) 0.077(4) 0.046(3) 0.003(3) 0.003(2) 0.007(2)
C16 0.051(3) 0.078(4) 0.034(3) 0.004(2) 0.001(2) 0.006(3)
C17 0.044(3) 0.037(3) 0.042(3) 0.006(2) 0.004(2) 0.002(2)
C18 0.051(3) 0.049(3) 0.036(2) 0.009(2) 0.008(2) 0.005(2)
C19 0.051(3) 0.053(3) 0.035(2) 0.010(2) 0.000(2) 0.001(2)
C20 0.037(2) 0.050(3) 0.041(3) 0.007(2) 0.002(2) -0.001(2)
C21 0.038(2) 0.049(3) 0.038(3) 0.004(2) 0.002(2) 0.000(2)
C22 0.056(3) 0.059(3) 0.049(3) 0.007(3) -0.006(2) -0.008(2)
C23 0.066(3) 0.070(4) 0.044(3) 0.001(3) -0.013(2) -0.010(3)
C24 0.047(3) 0.059(3) 0.039(3) 0.007(2) 0.000(2) 0.004(2)
C25 0.061(3) 0.058(3) 0.059(3) 0.013(3) -0.004(3) -0.009(3)
C26 0.061(3) 0.056(3) 0.050(3) 0.008(2) -0.014(2) -0.006(3)
C27 0.070(4) 0.069(4) 0.071(4) 0.026(3) -0.019(3) -0.025(3)
C28 0.044(3) 0.113(5) 0.049(3) 0.019(3) 0.002(3) 0.012(3)
C29 0.050(3) 0.073(4) 0.049(3) -0.010(3) -0.005(3) 0.008(3)
Cu1 0.0465(4) 0.0530(4) 0.0434(4) -0.0044(3) -0.0047(3) 0.0062(3)
F1 0.116(3) 0.054(2) 0.104(3) -0.0124(19) -0.026(2) -0.0033(19)
F2 0.075(2) 0.113(3) 0.103(3) 0.034(2) -0.026(2) -0.047(2)
F3 0.121(3) 0.086(2) 0.111(3) 0.055(2) -0.044(2) -0.049(2)
F4 0.058(2) 0.175(4) 0.067(2) 0.041(2) 0.0218(18) 0.009(2)
F5 0.0483(19) 0.157(3) 0.068(2) 0.012(2) 0.0009(16) 0.032(2)
F6 0.084(2) 0.100(3) 0.064(2) -0.0188(19) -0.0050(17) 0.041(2)
N1 0.046(2) 0.045(2) 0.048(2) 0.0003(18) 0.0006(19) 0.0069(18)
N2 0.043(2) 0.050(2) 0.047(2) -0.0041(19) -0.0004(18) 0.0048(19)
O1 0.045(2) 0.077(2) 0.054(2) 0.0082(18) -0.0065(17) 0.0087(18)
O2 0.061(2) 0.082(3) 0.053(2) 0.0218(19) -0.0059(18) 0.0110(19)
O3 0.069(2) 0.064(2) 0.0419(19) -0.0096(17) 0.0044(17) -0.0028(17)
O4 0.065(2) 0.088(3) 0.074(3) -0.029(2) 0.008(2) -0.023(2)

loop_
_atom_type_symbol
_atom_type_description
_atom_type_scat_dispersion_real
_atom_type_scat_dispersion_imag
_atom_type_scat_source
C C 0.0033 0.0016 'International Tables Vol C Tables 4.2.6.8 and 6.1.1.4'
H H 0.0000 0.0000 'International Tables Vol C Tables 4.2.6.8 and 6.1.1.4'
N N 0.0061 0.0033 'International Tables Vol C Tables 4.2.6.8 and 6.1.1.4'
O O 0.0106 0.0060 'International Tables Vol C Tables 4.2.6.8 and 6.1.1.4'
F F 0.0171 0.0103 'International Tables Vol C Tables 4.2.6.8 and 6.1.1.4'
Cu Cu 0.3201 1.2651 'International Tables Vol C Tables 4.2.6.8 and 6.1.1.4'

loop_
_geom_angle_atom_site_label_1
_geom_angle_atom_site_label_2
_geom_angle_atom_site_label_3
_geom_angle
_geom_angle_site_symmetry_1
_geom_angle_site_symmetry_3
N1 C1 C2 122.0(5) . .
C3 C2 C1 119.3(5) . .
C2 C3 C4 120.5(5) . .
C3 C4 C5 116.8(5) . .
C3 C4 C6 125.0(5) . .
C5 C4 C6 118.1(5) . .
N1 C5 C4 123.4(5) . .
N1 C5 C9 116.4(4) . .
C4 C5 C9 120.2(4) . .
C7 C6 C4 121.0(5) . .
C6 C7 C8 122.0(5) . .
C9 C8 C7 118.6(5) . .
C9 C8 C10 115.6(5) . .
C7 C8 C10 125.9(5) . .
N2 C9 C8 123.3(4) . .
N2 C9 C5 116.5(4) . .
C8 C9 C5 120.1(4) . .
C11 C10 C8 120.6(5) . .
C10 C11 C12 119.6(5) . .
N2 C12 C11 122.0(5) . .
O2 C13 O1 124.2(4) . .
O2 C13 C14 119.9(4) . .
O1 C13 C14 115.9(4) . .
C19 C14 C15 118.1(4) . .
C19 C14 C13 120.2(4) . .
C15 C14 C13 121.6(4) . .
C16 C15 C14 119.9(4) . .
C15 C16 C17 122.3(4) . .
C16 C17 C18 117.1(4) . .
C16 C17 C20 119.3(4) . .
C18 C17 C20 123.4(4) . .
C19 C18 C17 120.3(4) . .
C14 C19 C18 122.3(4) . .
C21 C20 C28 105.7(4) . .
C21 C20 C17 112.7(3) . .
C28 C20 C17 111.3(4) . .
C21 C20 C27 112.0(4) . .
C28 C20 C27 109.3(5) . .
C17 C20 C27 105.9(4) . .
C22 C21 C26 116.8(4) . .
C22 C21 C20 123.5(4) . .
C26 C21 C20 119.5(4) . .
C23 C22 C21 121.5(5) . .
C24 C23 C22 121.2(5) . .
C25 C24 C23 117.9(4) . .
C25 C24 C29 119.5(5) . 6_656
C23 C24 C29 122.7(5) . 6_656
C26 C25 C24 121.1(5) . .
C25 C26 C21 121.6(5) . .
F1 C27 F2 108.3(5) . .
F1 C27 F3 107.3(5) . .
F2 C27 F3 106.0(5) . .
F1 C27 C20 111.7(5) . .
F2 C27 C20 112.3(5) . .
F3 C27 C20 110.9(5) . .
F6 C28 F5 105.9(5) . .
F6 C28 F4 107.4(5) . .
F5 C28 F4 106.7(4) . .
F6 C28 C20 111.8(4) . .
F5 C28 C20 112.0(4) . .
F4 C28 C20 112.7(5) . .
O4 C29 O3 122.3(5) . .
O4 C29 C24 120.9(5) . 6_566
O3 C29 C24 116.7(5) . 6_566
O4 C29 Cu1 71.8(3) . .
O3 C29 Cu1 50.6(2) . .
C24 C29 Cu1 166.2(4) 6_566 .
O1 Cu1 O3 91.79(14) . .
O1 Cu1 N1 97.01(15) . .
O3 Cu1 N1 166.50(15) . .
O1 Cu1 N2 159.85(15) . .
O3 Cu1 N2 93.18(15) . .
N1 Cu1 N2 82.05(16) . .
O1 Cu1 O4 93.89(14) . .
O3 Cu1 O4 58.92(13) . .
N1 Cu1 O4 110.06(14) . .
N2 Cu1 O4 105.39(15) . .
O1 Cu1 C29 92.04(15) . .
O3 Cu1 C29 30.21(15) . .
N1 Cu1 C29 138.59(17) . .
N2 Cu1 C29 101.98(16) . .
O4 Cu1 C29 28.75(14) . .
C1 N1 C5 118.0(4) . .
C1 N1 Cu1 129.5(4) . .
C5 N1 Cu1 112.5(3) . .
C12 N2 C9 118.8(4) . .
C12 N2 Cu1 128.7(3) . .
C9 N2 Cu1 112.4(3) . .
C13 O1 Cu1 107.2(3) . .
C29 O3 Cu1 99.2(3) . .
C29 O4 Cu1 79.4(3) . .
C33 N3 C33 107(3) 3_655 .
C33 N3 C31 129.1(16) 3_655 .
C33 N3 C31 119.5(15) . .
C33 N3 C31 119.5(15) 3_655 3_655
C33 N3 C31 129.1(16) . 3_655
C31 N3 C31 36.6(10) . 3_655
O5 C33 N3 134(2) . .
C31 C31 N3 71.7(5) 3_655 .

loop_
_geom_bond_atom_site_label_1
_geom_bond_atom_site_label_2
_geom_bond_distance
_geom_bond_site_symmetry_2
C1 N1 1.332(6) .
C1 C2 1.401(7) .
C2 C3 1.364(7) .
C3 C4 1.388(7) .
C4 C5 1.399(6) .
C4 C6 1.441(7) .
C5 N1 1.361(5) .
C5 C9 1.424(6) .
C6 C7 1.343(7) .
C7 C8 1.413(7) .
C8 C9 1.402(6) .
C8 C10 1.420(7) .
C9 N2 1.353(5) .
C10 C11 1.358(8) .
C11 C12 1.384(7) .
C12 N2 1.332(6) .
C13 O2 1.229(5) .
C13 O1 1.279(5) .
C13 C14 1.515(6) .
C14 C19 1.366(6) .
C14 C15 1.395(6) .
C15 C16 1.367(6) .
C16 C17 1.391(6) .
C17 C18 1.393(6) .
C17 C20 1.540(6) .
C18 C19 1.373(6) .
C20 C21 1.539(6) .
C20 C28 1.540(7) .
C20 C27 1.546(7) .
C21 C22 1.383(6) .
C21 C26 1.390(6) .
C22 C23 1.379(6) .
C23 C24 1.378(6) .
C24 C25 1.378(6) .
C24 C29 1.514(6) 6_656
C25 C26 1.376(6) .
C27 F1 1.314(7) .
C27 F2 1.336(6) .
C27 F3 1.339(6) .
C28 F6 1.334(7) .
C28 F5 1.337(5) .
C28 F4 1.345(6) .
C29 O4 1.230(6) .
C29 O3 1.281(6) .
C29 C24 1.513(6) 6_566
C29 Cu1 2.514(5) .
Cu1 O1 1.952(3) .
Cu1 O3 1.968(3) .
Cu1 N1 2.001(4) .
Cu1 N2 2.010(4) .
Cu1 O4 2.430(4) .
N3 C33 1.29(2) 3_655
N3 C33 1.29(2) .
N3 C31 1.91(2) .
N3 C31 1.91(2) 3_655
O5 C33 1.26(2) .
C31 C31 1.20(3) 3_655

loop_
_geom_torsion_atom_site_label_1
_geom_torsion_atom_site_label_2
_geom_torsion_atom_site_label_3
_geom_torsion_atom_site_label_4
_geom_torsion
_geom_torsion_site_symmetry_1
_geom_torsion_site_symmetry_4
N1 C1 C2 C3 -0.2(8) . .
C1 C2 C3 C4 0.5(8) . .
C2 C3 C4 C5 -0.6(8) . .
C2 C3 C4 C6 -179.2(5) . .
C3 C4 C5 N1 0.4(7) . .
C6 C4 C5 N1 179.1(4) . .
C3 C4 C5 C9 -179.0(4) . .
C6 C4 C5 C9 -0.3(7) . .
C3 C4 C6 C7 179.2(5) . .
C5 C4 C6 C7 0.6(8) . .
C4 C6 C7 C8 0.1(8) . .
C6 C7 C8 C9 -1.1(8) . .
C6 C7 C8 C10 178.5(5) . .
C7 C8 C9 N2 -178.4(4) . .
C10 C8 C9 N2 1.9(6) . .
C7 C8 C9 C5 1.4(7) . .
C10 C8 C9 C5 -178.3(4) . .
N1 C5 C9 N2 -0.4(6) . .
C4 C5 C9 N2 179.1(4) . .
N1 C5 C9 C8 179.8(4) . .
C4 C5 C9 C8 -0.7(6) . .
C9 C8 C10 C11 -0.9(7) . .
C7 C8 C10 C11 179.5(5) . .
C8 C10 C11 C12 -1.2(8) . .
C10 C11 C12 N2 2.5(8) . .
O2 C13 C14 C19 -14.1(7) . .
O1 C13 C14 C19 166.5(4) . .
O2 C13 C14 C15 162.0(5) . .
O1 C13 C14 C15 -17.5(6) . .
C19 C14 C15 C16 2.0(7) . .
C13 C14 C15 C16 -174.1(4) . .
C14 C15 C16 C17 -1.1(8) . .
C15 C16 C17 C18 0.1(7) . .
C15 C16 C17 C20 175.8(4) . .
C16 C17 C18 C19 0.0(6) . .
C20 C17 C18 C19 -175.5(4) . .
C15 C14 C19 C18 -2.0(7) . .
C13 C14 C19 C18 174.2(4) . .
C17 C18 C19 C14 1.0(7) . .
C16 C17 C20 C21 40.3(6) . .
C18 C17 C20 C21 -144.3(4) . .
C16 C17 C20 C28 158.9(4) . .
C18 C17 C20 C28 -25.7(6) . .
C16 C17 C20 C27 -82.5(5) . .
C18 C17 C20 C27 92.9(5) . .
C28 C20 C21 C22 95.2(5) . .
C17 C20 C21 C22 -143.1(4) . .
C27 C20 C21 C22 -23.8(6) . .
C28 C20 C21 C26 -80.6(5) . .
C17 C20 C21 C26 41.2(6) . .
C27 C20 C21 C26 160.4(5) . .
C26 C21 C22 C23 0.4(7) . .
C20 C21 C22 C23 -175.5(4) . .
C21 C22 C23 C24 -0.1(8) . .
C22 C23 C24 C25 -0.4(8) . .
C22 C23 C24 C29 178.6(5) . 6_656
C23 C24 C25 C26 0.7(7) . .
C29 C24 C25 C26 -178.3(5) 6_656 .
C24 C25 C26 C21 -0.4(8) . .
C22 C21 C26 C25 -0.1(7) . .
C20 C21 C26 C25 175.9(4) . .
C21 C20 C27 F1 -49.9(6) . .
C28 C20 C27 F1 -166.7(4) . .
C17 C20 C27 F1 73.3(5) . .
C21 C20 C27 F2 72.1(6) . .
C28 C20 C27 F2 -44.8(6) . .
C17 C20 C27 F2 -164.7(4) . .
C21 C20 C27 F3 -169.5(4) . .
C28 C20 C27 F3 73.6(6) . .
C17 C20 C27 F3 -46.3(6) . .
C21 C20 C28 F6 72.1(5) . .
C17 C20 C28 F6 -50.6(5) . .
C27 C20 C28 F6 -167.1(4) . .
C21 C20 C28 F5 -46.5(6) . .
C17 C20 C28 F5 -169.2(4) . .
C27 C20 C28 F5 74.2(6) . .
C21 C20 C28 F4 -166.8(4) . .
C17 C20 C28 F4 70.5(6) . .
C27 C20 C28 F4 -46.0(6) . .
O4 C29 Cu1 O1 -94.4(3) . .
O3 C29 Cu1 O1 90.0(3) . .
C24 C29 Cu1 O1 64.8(15) 6_566 .
O4 C29 Cu1 O3 175.6(5) . .
C24 C29 Cu1 O3 -25.2(14) 6_566 .
O4 C29 Cu1 N1 8.6(4) . .
O3 C29 Cu1 N1 -167.0(3) . .
C24 C29 Cu1 N1 167.8(14) 6_566 .
O4 C29 Cu1 N2 100.2(3) . .
O3 C29 Cu1 N2 -75.4(3) . .
C24 C29 Cu1 N2 -100.6(15) 6_566 .
O3 C29 Cu1 O4 -175.6(5) . .
C24 C29 Cu1 O4 159.2(17) 6_566 .
C2 C1 N1 C5 0.0(7) . .
C2 C1 N1 Cu1 -177.6(4) . .
C4 C5 N1 C1 -0.1(6) . .
C9 C5 N1 C1 179.3(4) . .
C4 C5 N1 Cu1 177.9(3) . .
C9 C5 N1 Cu1 -2.7(5) . .
O1 Cu1 N1 C1 21.4(4) . .
O3 Cu1 N1 C1 -108.9(7) . .
N2 Cu1 N1 C1 -178.9(4) . .
O4 Cu1 N1 C1 -75.4(4) . .
C29 Cu1 N1 C1 -79.8(5) . .
O1 Cu1 N1 C5 -156.3(3) . .
O3 Cu1 N1 C5 73.4(7) . .
N2 Cu1 N1 C5 3.4(3) . .
O4 Cu1 N1 C5 106.9(3) . .
C29 Cu1 N1 C5 102.5(3) . .
C11 C12 N2 C9 -1.5(7) . .
C11 C12 N2 Cu1 174.0(4) . .
C8 C9 N2 C12 -0.8(6) . .
C5 C9 N2 C12 179.4(4) . .
C8 C9 N2 Cu1 -177.0(3) . .
C5 C9 N2 Cu1 3.2(5) . .
O1 Cu1 N2 C12 -90.6(6) . .
O3 Cu1 N2 C12 13.4(4) . .
N1 Cu1 N2 C12 -179.3(4) . .
O4 Cu1 N2 C12 72.0(4) . .
C29 Cu1 N2 C12 42.6(4) . .
O1 Cu1 N2 C9 85.1(5) . .
O3 Cu1 N2 C9 -170.9(3) . .
N1 Cu1 N2 C9 -3.6(3) . .
O4 Cu1 N2 C9 -112.3(3) . .
C29 Cu1 N2 C9 -141.7(3) . .
O2 C13 O1 Cu1 -14.0(6) . .
C14 C13 O1 Cu1 165.5(3) . .
O3 Cu1 O1 C13 -101.8(3) . .
N1 Cu1 O1 C13 88.4(3) . .
N2 Cu1 O1 C13 2.4(6) . .
O4 Cu1 O1 C13 -160.8(3) . .
C29 Cu1 O1 C13 -132.1(3) . .
O4 C29 O3 Cu1 -4.9(6) . .
C24 C29 O3 Cu1 173.5(3) 6_566 .
O1 Cu1 O3 C29 -91.0(3) . .
N1 Cu1 O3 C29 39.8(8) . .
N2 Cu1 O3 C29 108.5(3) . .
O4 Cu1 O3 C29 2.5(3) . .
O3 C29 O4 Cu1 4.0(5) . .
C24 C29 O4 Cu1 -174.3(5) 6_566 .
O1 Cu1 O4 C29 87.2(3) . .
O3 Cu1 O4 C29 -2.6(3) . .
N1 Cu1 O4 C29 -173.9(3) . .
N2 Cu1 O4 C29 -86.9(3) . .
C33 N3 C33 O5 174(3) 3_655 .
C31 N3 C33 O5 14(3) . .
C31 N3 C33 O5 -29(3) 3_655 .
C33 N3 C31 C31 88(2) 3_655 3_655
C33 N3 C31 C31 -117(2) . 3_655
